data_7038906
loop_
_publ_author_name
'Katayama, Koichi'
'Hirotsu, Masakazu'
'Ito, Akitaka'
'Teki, Yoshio'

_publ_section_title
;
 Fluorescence behaviour of an anthracene-BODIPY system affected by spin
 states of a dioxolene-cobalt centre.
;
_journal_issue 25
_journal_name_full 'Dalton transactions (Cambridge, England : 2003)'
_journal_page_first 10165
_journal_page_last 10172
_journal_paper_doi 10.1039/c6dt00864j
_journal_volume 45
_journal_year 2016
_chemical_formula_moiety 'C39 H31 B F2 N2 O2 2(C D Cl3)'
_chemical_formula_sum 'C41 H31 B Cl6 D2 F2 N2 O2'
_chemical_formula_weight 849.21
_chemical_name_systematic
;
 ?
;
_space_group_crystal_system monoclinic
_space_group_IT_number 14
_space_group_name_Hall '-P 2ybc'
_space_group_name_H-M_alt 'P 1 21/c 1'
_symmetry_space_group_name_Hall '-P 2ybc'
_symmetry_space_group_name_H-M 'P 1 21/c 1'
_atom_sites_solution_hydrogens mixed
_atom_sites_solution_primary direct
_atom_sites_solution_secondary difmap
_audit_creation_method SHELXL-2013
_audit_update_record
;
2016-02-24 deposited with the CCDC.
2016-03-30 downloaded from the CCDC.
;
_cell_angle_alpha 90
_cell_angle_beta 90.523(3)
_cell_angle_gamma 90
_cell_formula_units_Z 4
_cell_length_a 14.772(2)
_cell_length_b 13.618(2)
_cell_length_c 19.448(3)
_cell_measurement_reflns_used 7828
_cell_measurement_temperature 153
_cell_measurement_theta_max 27.481
_cell_measurement_theta_min 3.1378
_cell_volume 3912.1(10)
_computing_cell_refinement 'CrystalClear (Rigaku Inc., 2008)'
_computing_data_collection 'CrystalClear (Rigaku Inc., 2008)'
_computing_data_reduction 'CrystalClear (Rigaku Inc., 2008)'
_computing_molecular_graphics 'Ortep-3 for Windows (Farrugia, 2012)'
_computing_publication_material 'WinGX (Farrugia, 2012)'
_computing_structure_refinement 'SHELXL-2013 (Sheldrick, 2013)'
_computing_structure_solution 'SIR97 (Altomare <i>et al.</i>,  1999)'
_diffrn_ambient_temperature 153
_diffrn_detector_area_resol_mean 28.5714
_diffrn_measured_fraction_theta_full 0.982
_diffrn_measured_fraction_theta_max 0.984
_diffrn_measurement_device 'Saturn724+ (4x4 bin mode)'
_diffrn_measurement_device_details 'AFC11 (Right): Eulerian 3 circle'
_diffrn_measurement_device_type 'Rigaku AFC11 with Saturn 724+ CCD'
_diffrn_measurement_method \w
_diffrn_radiation_detector CCD
_diffrn_radiation_monochromator Confocal
_diffrn_radiation_type MoK\a
_diffrn_radiation_wavelength 0.710747
_diffrn_reflns_av_R_equivalents 0.0431
_diffrn_reflns_av_unetI/netI 0.0449
_diffrn_reflns_Laue_measured_fraction_full 0.982
_diffrn_reflns_Laue_measured_fraction_max 0.984
_diffrn_reflns_limit_h_max 18
_diffrn_reflns_limit_h_min -18
_diffrn_reflns_limit_k_max 17
_diffrn_reflns_limit_k_min -17
_diffrn_reflns_limit_l_max 24
_diffrn_reflns_limit_l_min -25
_diffrn_reflns_number 31885
_diffrn_reflns_point_group_measured_fraction_full 0.982
_diffrn_reflns_point_group_measured_fraction_max 0.984
_diffrn_reflns_theta_full 27.500
_diffrn_reflns_theta_max 27.474
_diffrn_reflns_theta_min 3.138
_diffrn_source 'Rotating Anode'
_diffrn_source_current 24.0000
_diffrn_source_power 1.2000
_diffrn_source_voltage 50.0000
_exptl_absorpt_coefficient_mu 0.488
_exptl_absorpt_correction_T_max 1.0000
_exptl_absorpt_correction_T_min 0.8915
_exptl_absorpt_correction_type multi-scan
_exptl_absorpt_process_details '(Jacobson, 1998)'
_exptl_crystal_colour Orange
_exptl_crystal_density_diffrn 1.442
_exptl_crystal_description Platelet
_exptl_crystal_F_000 1736
_exptl_crystal_size_max 0.320
_exptl_crystal_size_mid 0.125
_exptl_crystal_size_min 0.015
_refine_diff_density_max 1.019
_refine_diff_density_min -0.899
_refine_diff_density_rms 0.071
_refine_ls_extinction_method none
_refine_ls_goodness_of_fit_ref 1.099
_refine_ls_hydrogen_treatment mixed
_refine_ls_matrix_type full
_refine_ls_number_parameters 633
_refine_ls_number_reflns 8827
_refine_ls_number_restraints 0
_refine_ls_restrained_S_all 1.099
_refine_ls_R_factor_all 0.1108
_refine_ls_R_factor_gt 0.0754
_refine_ls_shift/su_max 0.000
_refine_ls_shift/su_mean 0.000
_refine_ls_structure_factor_coef Fsqd
_refine_ls_weighting_details 'w=1/[\s^2^(Fo^2^)+(0.1075P)^2^+2.0307P] where P=(Fo^2^+2Fc^2^)/3'
_refine_ls_weighting_scheme calc
_refine_ls_wR_factor_gt 0.1973
_refine_ls_wR_factor_ref 0.2247
_reflns_Friedel_coverage 0.000
_reflns_number_gt 5743
_reflns_number_total 8827
_reflns_threshold_expression 'I > 2\s(I)'
_cod_data_source_file c6dt00864j2.cif
_cod_data_source_block Cat-An-BODIPY
_cod_depositor_comments
;
The following automatic conversions were performed:

'_exptl_absorpt_correction_type' value 'Multi-scan' changed to
'multi-scan' according to
/usr/data/users/saulius/crontab/automatic-downloads/rss-feeds/RSC/lib/dictionaries/cif_core.dic
dictionary named 'cif_core.dic' version 2.4.2 from 2011-04-26.

Automatic conversion script
Id: cif_fix_values 4268 2015-11-12 08:31:59Z antanas 

 Adding full bibliography for 7038906.cif.
;
_cod_database_code 7038906
_shelx_space_group_comment
;
The symmetry employed for this shelxl refinement is uniquely defined
by the following loop, which should always be used as a source of
symmetry information in preference to the above space-group names.
They are only intended as comments.
;
_shelx_estimated_absorpt_t_min 0.859
_shelx_estimated_absorpt_t_max 0.993
_shelxl_version_number 2013-4

loop_
_space_group_symop_operation_xyz
'x, y, z'
'-x, y+1/2, -z+1/2'
'-x, -y, -z'
'x, -y-1/2, z-1/2'

loop_
_atom_site_label
_atom_site_type_symbol
_atom_site_fract_x
_atom_site_fract_y
_atom_site_fract_z
_atom_site_U_iso_or_equiv
_atom_site_adp_type
_atom_site_occupancy
_atom_site_site_symmetry_order
_atom_site_calc_flag
_atom_site_refinement_flags_posn
_atom_site_refinement_flags_adp
_atom_site_refinement_flags_occupancy
_atom_site_disorder_assembly
_atom_site_disorder_group
C1 C 0.4166(2) -0.3909(2) 0.79620(17) 0.0347(7) Uani 1 1 d . . . . .
C2A C 0.3905(2) -0.3805(2) 0.86416(17) 0.0379(7) Uani 0.75 1 d . . P A 1
C2B C 0.3905(2) -0.3805(2) 0.86416(17) 0.0379(7) Uani 0.25 1 d . . P A 2
H2B H 0.4145 -0.4230 0.8985 0.045 Uiso 0.25 1 calc R U P A 2
C3 C 0.3291(2) -0.3079(3) 0.88185(18) 0.0378(7) Uani 1 1 d . . . . .
C4A C 0.3821(2) -0.3284(3) 0.74651(17) 0.0379(7) Uani 0.75 1 d . . P A 1
H4A H 0.4000 -0.3353 0.7000 0.045 Uiso 0.75 1 calc R U P A 1
C4B C 0.3821(2) -0.3284(3) 0.74651(17) 0.0379(7) Uani 0.25 1 d . . P A 2
C5 C 0.3217(2) -0.2559(2) 0.76471(17) 0.0360(7) Uani 1 1 d . . . . .
C6 C 0.2938(2) -0.2450(2) 0.83251(16) 0.0314(6) Uani 1 1 d . . . . .
C7 C 0.2250(2) -0.1685(2) 0.84894(15) 0.0304(6) Uani 1 1 d . . . . .
C8 C 0.1340(2) -0.1974(2) 0.85799(15) 0.0320(7) Uani 1 1 d . . . . .
C9 C 0.1078(2) -0.2984(3) 0.85748(18) 0.0399(8) Uani 1 1 d . . . . .
C10 C 0.0206(3) -0.3257(3) 0.8671(2) 0.0458(8) Uani 1 1 d . . . . .
C11 C -0.0471(2) -0.2541(3) 0.87660(19) 0.0442(8) Uani 1 1 d . . . . .
C12 C -0.0256(2) -0.1569(3) 0.87783(17) 0.0386(7) Uani 1 1 d . . . . .
C13 C 0.0652(2) -0.1242(2) 0.86818(15) 0.0314(6) Uani 1 1 d . . . . .
C14 C 0.2484(2) -0.0692(2) 0.85159(16) 0.0325(7) Uani 1 1 d . . . . .
C15 C 0.3400(2) -0.0379(3) 0.84615(18) 0.0395(7) Uani 1 1 d . . . . .
C16 C 0.3633(3) 0.0583(3) 0.8495(2) 0.0458(9) Uani 1 1 d . . . . .
C17 C 0.2952(3) 0.1313(3) 0.8573(2) 0.0475(9) Uani 1 1 d . . . . .
C18 C 0.2074(2) 0.1051(3) 0.86238(18) 0.0400(8) Uani 1 1 d . . . . .
C19 C 0.1801(2) 0.0042(2) 0.86163(16) 0.0330(7) Uani 1 1 d . . . . .
C20 C 0.0889(2) -0.0242(2) 0.86933(15) 0.0322(7) Uani 1 1 d . . . . .
C21 C 0.0164(2) 0.0516(2) 0.87822(15) 0.0318(7) Uani 1 1 d . . . . .
C22 C 0.0108(2) 0.1075(2) 0.93778(16) 0.0346(7) Uani 1 1 d . . . . .
C23 C -0.0577(2) 0.1762(2) 0.94593(16) 0.0341(7) Uani 1 1 d . . . . .
C24 C -0.0480(2) 0.0666(3) 0.82675(17) 0.0391(8) Uani 1 1 d . . . . .
C25 C -0.1165(2) 0.1342(3) 0.83462(17) 0.0387(8) Uani 1 1 d . . . . .
C26 C -0.1218(2) 0.1892(2) 0.89469(15) 0.0307(6) Uani 1 1 d . . . . .
C27 C -0.1984(2) 0.2604(2) 0.90169(14) 0.0299(6) Uani 1 1 d . . . . .
C28 C -0.2795(2) 0.2290(2) 0.93085(15) 0.0318(6) Uani 1 1 d . . . . .
C29 C -0.3061(2) 0.1368(2) 0.95916(17) 0.0394(8) Uani 1 1 d . . . . .
C30 C -0.3971(3) 0.1461(3) 0.9743(2) 0.0479(9) Uani 1 1 d . . . . .
C31 C -0.4259(2) 0.2404(3) 0.95663(19) 0.0442(8) Uani 1 1 d . . . . .
C32 C -0.2495(3) 0.0472(3) 0.9710(2) 0.0461(9) Uani 1 1 d . . . . .
C33 C -0.5186(3) 0.2838(4) 0.9630(3) 0.0615(12) Uani 1 1 d . . . . .
C34 C -0.1898(2) 0.3538(2) 0.87386(15) 0.0312(6) Uani 1 1 d . . . . .
C35 C -0.1177(2) 0.4004(2) 0.83732(16) 0.0359(7) Uani 1 1 d . . . . .
C36 C -0.1497(2) 0.4911(3) 0.81853(18) 0.0402(8) Uani 1 1 d . . . . .
C37 C -0.2376(2) 0.5026(2) 0.84211(17) 0.0383(7) Uani 1 1 d . . . . .
C38 C -0.0253(2) 0.3607(3) 0.8223(2) 0.0454(9) Uani 1 1 d . . . . .
C39 C -0.2984(3) 0.5887(3) 0.8334(2) 0.0497(9) Uani 1 1 d . . . . .
C40 C 0.2159(3) 0.4228(4) 0.9578(3) 0.0657(12) Uani 1 1 d . . . . .
C41 C -0.3723(3) -0.1161(3) 0.8116(2) 0.0565(10) Uani 1 1 d . . . . .
B1 B -0.3556(2) 0.3978(3) 0.90580(19) 0.0349(8) Uani 1 1 d . . . . .
N1 N -0.35522(17) 0.29098(19) 0.93077(14) 0.0341(6) Uani 1 1 d . . . . .
N2 N -0.26273(17) 0.42004(19) 0.87567(13) 0.0323(6) Uani 1 1 d . . . . .
O1 O 0.47642(16) -0.46254(18) 0.77632(14) 0.0425(6) Uani 1 1 d . . . . .
O2A O 0.4296(3) -0.4466(3) 0.90623(18) 0.0567(10) Uani 0.75 1 d . . P A 1
O2B O 0.4138(7) -0.3513(9) 0.6860(4) 0.057(3) Uani 0.25 1 d . . P A 2
F1 F -0.37277(13) 0.46092(14) 0.96148(10) 0.0446(5) Uani 1 1 d . . . . .
F2 F -0.42307(12) 0.41150(14) 0.85644(10) 0.0434(5) Uani 1 1 d . . . . .
Cl1 Cl 0.22236(10) 0.41821(11) 0.86802(7) 0.0820(4) Uani 1 1 d . . . . .
Cl2A Cl 0.1098(8) 0.4643(7) 0.9882(5) 0.094(3) Uani 0.5 1 d . . P . .
Cl3 Cl 0.22652(11) 0.30480(11) 0.99264(8) 0.0913(5) Uani 1 1 d . . . . .
Cl4 Cl -0.25422(8) -0.12379(12) 0.80750(7) 0.0803(4) Uani 1 1 d . . . . .
Cl5 Cl -0.40645(12) -0.13886(17) 0.89597(9) 0.1178(7) Uani 1 1 d . . . . .
Cl6 Cl -0.42248(9) -0.20126(9) 0.75676(8) 0.0865(5) Uani 1 1 d . . . . .
Cl2B Cl 0.1276(8) 0.4951(8) 0.9802(5) 0.106(3) Uani 0.5 1 d . . P . .
H3 H 0.310(3) -0.299(3) 0.923(2) 0.053(11) Uiso 1 1 d . . . . .
H5 H 0.297(2) -0.213(3) 0.7299(18) 0.035(9) Uiso 1 1 d . . . . .
H9 H 0.153(2) -0.355(3) 0.8500(19) 0.045(10) Uiso 1 1 d . . . . .
H10 H 0.000(3) -0.387(3) 0.875(2) 0.056(12) Uiso 1 1 d . . . . .
H11 H -0.108(3) -0.276(3) 0.886(2) 0.067(13) Uiso 1 1 d . . . . .
H12 H -0.071(2) -0.108(3) 0.8858(18) 0.037(9) Uiso 1 1 d . . . . .
H15 H 0.384(2) -0.089(3) 0.8425(17) 0.030(8) Uiso 1 1 d . . . . .
H16 H 0.425(2) 0.080(3) 0.8455(18) 0.039(9) Uiso 1 1 d . . . . .
H17 H 0.308(2) 0.199(3) 0.8611(18) 0.038(9) Uiso 1 1 d . . . . .
H18 H 0.163(3) 0.159(3) 0.872(2) 0.057(11) Uiso 1 1 d . . . . .
H22 H 0.059(2) 0.099(3) 0.976(2) 0.049(10) Uiso 1 1 d . . . . .
H23 H -0.069(2) 0.216(3) 0.987(2) 0.046(10) Uiso 1 1 d . . . . .
H24 H -0.045(3) 0.025(3) 0.788(2) 0.053(11) Uiso 1 1 d . . . . .
H25 H -0.163(2) 0.139(3) 0.8026(19) 0.040(9) Uiso 1 1 d . . . . .
H30 H -0.436(3) 0.095(3) 0.994(2) 0.057(12) Uiso 1 1 d . . . . .
H32A H -0.230(3) 0.019(3) 0.928(2) 0.064(13) Uiso 1 1 d . . . . .
H32B H -0.198(3) 0.063(3) 1.001(2) 0.061(13) Uiso 1 1 d . . . . .
H32C H -0.285(3) 0.003(3) 0.998(2) 0.048(10) Uiso 1 1 d . . . . .
H33A H -0.538(4) 0.324(5) 0.930(4) 0.12(2) Uiso 1 1 d . . . . .
H33B H -0.528(3) 0.307(4) 1.010(3) 0.084(17) Uiso 1 1 d . . . . .
H33C H -0.564(3) 0.231(4) 0.965(3) 0.086(16) Uiso 1 1 d . . . . .
H36 H -0.117(3) 0.539(3) 0.797(2) 0.048(10) Uiso 1 1 d . . . . .
H38A H 0.009(3) 0.423(3) 0.807(2) 0.059(12) Uiso 1 1 d . . . . .
H38B H -0.028(3) 0.309(4) 0.790(3) 0.081(16) Uiso 1 1 d . . . . .
H38C H 0.013(3) 0.338(3) 0.866(2) 0.063(12) Uiso 1 1 d . . . . .
H39A H -0.337(3) 0.574(3) 0.799(3) 0.070(14) Uiso 1 1 d . . . . .
H39B H -0.261(3) 0.647(3) 0.812(2) 0.061(12) Uiso 1 1 d . . . . .
H39C H -0.329(4) 0.606(4) 0.881(3) 0.097(18) Uiso 1 1 d . . . . .
D40 D 0.268(4) 0.457(4) 0.982(3) 0.106(19) Uiso 1 1 d . . . . .
D41 D -0.397(4) -0.051(4) 0.798(3) 0.108(19) Uiso 1 1 d . . . . .
H1O H 0.491(3) -0.494(4) 0.810(3) 0.033(13) Uiso 0.75 1 d . . P B 1
H2O H 0.412(6) -0.437(7) 0.961(6) 0.15(4) Uiso 0.75 1 d . . P C 1

loop_
_atom_site_aniso_label
_atom_site_aniso_U_11
_atom_site_aniso_U_22
_atom_site_aniso_U_33
_atom_site_aniso_U_23
_atom_site_aniso_U_13
_atom_site_aniso_U_12
C1 0.0293(15) 0.0335(16) 0.0412(17) -0.0069(13) -0.0010(13) 0.0047(13)
C2A 0.0409(18) 0.0349(17) 0.0376(17) 0.0060(13) -0.0045(14) 0.0091(14)
C2B 0.0409(18) 0.0349(17) 0.0376(17) 0.0060(13) -0.0045(14) 0.0091(14)
C3 0.0410(18) 0.0405(18) 0.0321(17) 0.0008(14) 0.0027(14) 0.0083(14)
C4A 0.0370(18) 0.0427(18) 0.0340(16) -0.0052(14) 0.0013(13) 0.0083(14)
C4B 0.0370(18) 0.0427(18) 0.0340(16) -0.0052(14) 0.0013(13) 0.0083(14)
C5 0.0337(16) 0.0389(17) 0.0352(16) 0.0010(14) -0.0026(13) 0.0059(14)
C6 0.0284(15) 0.0298(15) 0.0359(16) -0.0012(12) -0.0015(12) 0.0076(12)
C7 0.0298(15) 0.0310(15) 0.0302(15) 0.0003(12) -0.0007(12) 0.0059(12)
C8 0.0339(16) 0.0334(16) 0.0287(15) -0.0016(12) -0.0018(12) 0.0055(13)
C9 0.0401(18) 0.0342(17) 0.0454(19) -0.0027(14) -0.0046(15) 0.0008(15)
C10 0.044(2) 0.041(2) 0.053(2) 0.0010(17) -0.0027(16) -0.0031(16)
C11 0.0319(18) 0.051(2) 0.050(2) -0.0021(16) -0.0013(15) -0.0027(16)
C12 0.0345(17) 0.047(2) 0.0338(16) -0.0025(14) -0.0018(13) 0.0082(15)
C13 0.0298(15) 0.0374(16) 0.0270(14) -0.0004(12) -0.0008(12) 0.0058(13)
C14 0.0306(16) 0.0334(16) 0.0336(16) 0.0016(12) 0.0010(12) 0.0064(13)
C15 0.0351(17) 0.0400(18) 0.0434(19) -0.0029(15) 0.0058(14) 0.0084(15)
C16 0.0359(19) 0.042(2) 0.060(2) -0.0014(17) 0.0092(17) -0.0034(15)
C17 0.047(2) 0.0340(19) 0.062(2) -0.0026(16) 0.0130(18) -0.0041(16)
C18 0.045(2) 0.0324(17) 0.0427(19) -0.0014(14) 0.0068(15) 0.0069(15)
C19 0.0332(16) 0.0337(16) 0.0322(15) 0.0003(12) 0.0022(12) 0.0077(13)
C20 0.0336(16) 0.0355(16) 0.0274(14) -0.0008(12) -0.0007(12) 0.0089(13)
C21 0.0309(15) 0.0350(16) 0.0295(15) -0.0008(12) 0.0022(12) 0.0078(13)
C22 0.0312(16) 0.0431(18) 0.0294(15) -0.0020(13) -0.0024(13) 0.0102(14)
C23 0.0345(16) 0.0404(17) 0.0273(15) -0.0034(13) -0.0019(12) 0.0065(14)
C24 0.0468(19) 0.0435(18) 0.0270(15) -0.0079(14) -0.0016(14) 0.0137(15)
C25 0.0356(17) 0.048(2) 0.0320(16) -0.0037(14) -0.0040(14) 0.0179(15)
C26 0.0284(15) 0.0347(16) 0.0292(15) 0.0015(12) 0.0015(12) 0.0089(12)
C27 0.0305(15) 0.0354(16) 0.0239(13) -0.0029(12) -0.0002(11) 0.0062(12)
C28 0.0321(16) 0.0344(16) 0.0290(15) 0.0023(12) 0.0010(12) 0.0071(13)
C29 0.0456(19) 0.0365(17) 0.0361(17) 0.0055(14) 0.0051(14) 0.0086(14)
C30 0.043(2) 0.043(2) 0.058(2) 0.0076(17) 0.0123(17) 0.0006(16)
C31 0.0359(18) 0.047(2) 0.050(2) -0.0007(16) 0.0052(15) 0.0037(15)
C32 0.058(2) 0.0332(18) 0.047(2) 0.0085(16) 0.0080(19) 0.0096(17)
C33 0.032(2) 0.069(3) 0.083(4) 0.014(3) 0.012(2) 0.006(2)
C34 0.0314(16) 0.0330(16) 0.0293(15) -0.0021(12) -0.0041(12) 0.0035(12)
C35 0.0354(17) 0.0427(18) 0.0296(15) -0.0017(13) -0.0042(13) -0.0025(14)
C36 0.046(2) 0.0369(18) 0.0378(18) 0.0056(14) -0.0012(15) -0.0061(15)
C37 0.0476(19) 0.0338(16) 0.0333(16) 0.0012(13) -0.0102(14) 0.0009(14)
C38 0.0319(18) 0.058(2) 0.046(2) 0.0071(18) 0.0072(16) 0.0030(17)
C39 0.063(3) 0.0335(19) 0.052(2) 0.0071(17) -0.010(2) 0.0055(18)
C40 0.066(3) 0.064(3) 0.066(3) -0.018(2) -0.011(2) -0.005(2)
C41 0.056(2) 0.051(2) 0.063(3) 0.007(2) -0.012(2) 0.0076(19)
B1 0.0342(18) 0.0380(19) 0.0323(17) -0.0039(14) -0.0051(14) 0.0109(15)
N1 0.0299(13) 0.0370(14) 0.0356(14) 0.0021(11) 0.0034(11) 0.0066(11)
N2 0.0343(14) 0.0303(13) 0.0322(13) 0.0000(10) -0.0041(11) 0.0056(11)
O1 0.0403(13) 0.0401(13) 0.0470(15) -0.0054(11) -0.0020(11) 0.0179(11)
O2A 0.068(2) 0.062(2) 0.0401(19) 0.0110(17) 0.0024(17) 0.0348(19)
O2B 0.062(6) 0.094(8) 0.016(4) -0.007(5) 0.001(4) 0.057(6)
F1 0.0516(12) 0.0416(11) 0.0407(11) -0.0075(9) 0.0056(9) 0.0087(9)
F2 0.0364(10) 0.0449(11) 0.0487(11) 0.0007(9) -0.0117(8) 0.0102(8)
Cl1 0.0863(9) 0.0952(10) 0.0647(7) -0.0020(7) 0.0109(6) -0.0112(7)
Cl2A 0.103(3) 0.112(6) 0.067(2) -0.003(3) 0.014(2) 0.054(4)
Cl3 0.1203(12) 0.0794(9) 0.0746(9) -0.0014(7) 0.0216(8) 0.0164(8)
Cl4 0.0518(6) 0.1161(11) 0.0729(8) -0.0112(7) -0.0002(5) -0.0165(6)
Cl5 0.0901(11) 0.180(2) 0.0837(10) 0.0184(11) 0.0260(9) -0.0077(11)
Cl6 0.0765(8) 0.0613(7) 0.1210(12) -0.0100(7) -0.0391(8) -0.0044(6)
Cl2B 0.147(7) 0.107(6) 0.062(3) -0.029(3) -0.022(4) 0.061(4)

loop_
_atom_type_symbol
_atom_type_description
_atom_type_scat_dispersion_real
_atom_type_scat_dispersion_imag
_atom_type_scat_source
C C 0.0033 0.0016 'International Tables Vol C Tables 4.2.6.8 and 6.1.1.4'
H H 0.0000 0.0000 'International Tables Vol C Tables 4.2.6.8 and 6.1.1.4'
B B 0.0013 0.0007 'International Tables Vol C Tables 4.2.6.8 and 6.1.1.4'
N N 0.0061 0.0033 'International Tables Vol C Tables 4.2.6.8 and 6.1.1.4'
O O 0.0106 0.0060 'International Tables Vol C Tables 4.2.6.8 and 6.1.1.4'
F F 0.0171 0.0103 'International Tables Vol C Tables 4.2.6.8 and 6.1.1.4'
Cl Cl 0.1484 0.1585 'International Tables Vol C Tables 4.2.6.8 and 6.1.1.4'
D D 0.0000 0.0000 'International Tables Vol C Tables 4.2.6.8 and 6.1.1.4'

loop_
_geom_angle_atom_site_label_1
_geom_angle_atom_site_label_2
_geom_angle_atom_site_label_3
_geom_angle
O1 C1 C4A 118.3(3)
O1 C1 C2A 121.7(3)
C4A C1 C2A 120.0(3)
O2A C2A C3 127.3(3)
O2A C2A C1 112.9(3)
C3 C2A C1 119.8(3)
C6 C3 C2A 120.8(3)
C6 C3 H3 116(3)
C2A C3 H3 124(3)
C5 C4A C1 119.8(3)
C5 C4A H4A 120.1
C1 C4A H4A 120.1
C4A C5 C6 121.1(3)
C4A C5 H5 119(2)
C6 C5 H5 119(2)
C3 C6 C5 118.5(3)
C3 C6 C7 122.4(3)
C5 C6 C7 119.0(3)
C14 C7 C8 120.1(3)
C14 C7 C6 120.9(3)
C8 C7 C6 118.9(3)
C7 C8 C9 121.7(3)
C7 C8 C13 119.9(3)
C9 C8 C13 118.4(3)
C10 C9 C8 121.3(3)
C10 C9 H9 116(2)
C8 C9 H9 123(2)
C9 C10 C11 120.3(4)
C9 C10 H10 126(3)
C11 C10 H10 112(3)
C12 C11 C10 120.6(3)
C12 C11 H11 121(3)
C10 C11 H11 118(3)
C11 C12 C13 121.3(3)
C11 C12 H12 121(2)
C13 C12 H12 118(2)
C20 C13 C12 122.3(3)
C20 C13 C8 119.8(3)
C12 C13 C8 117.9(3)
C7 C14 C15 121.5(3)
C7 C14 C19 120.3(3)
C15 C14 C19 118.2(3)
C16 C15 C14 121.7(3)
C16 C15 H15 122(2)
C14 C15 H15 116(2)
C15 C16 C17 120.1(3)
C15 C16 H16 123(2)
C17 C16 H16 117(2)
C18 C17 C16 120.3(3)
C18 C17 H17 116(2)
C16 C17 H17 124(2)
C17 C18 C19 121.6(3)
C17 C18 H18 117(2)
C19 C18 H18 121(2)
C20 C19 C18 122.1(3)
C20 C19 C14 119.8(3)
C18 C19 C14 118.1(3)
C13 C20 C19 120.1(3)
C13 C20 C21 119.4(3)
C19 C20 C21 120.5(3)
C22 C21 C24 118.3(3)
C22 C21 C20 121.5(3)
C24 C21 C20 120.2(3)
C23 C22 C21 120.9(3)
C23 C22 H22 119(2)
C21 C22 H22 120(2)
C26 C23 C22 120.0(3)
C26 C23 H23 114(2)
C22 C23 H23 126(2)
C25 C24 C21 121.1(3)
C25 C24 H24 122(2)
C21 C24 H24 117(2)
C24 C25 C26 120.0(3)
C24 C25 H25 121(2)
C26 C25 H25 119(2)
C23 C26 C25 119.7(3)
C23 C26 C27 122.1(3)
C25 C26 C27 118.2(3)
C34 C27 C28 121.4(3)
C34 C27 C26 119.0(3)
C28 C27 C26 119.3(3)
C27 C28 N1 120.2(3)
C27 C28 C29 131.8(3)
N1 C28 C29 107.9(3)
C30 C29 C28 105.9(3)
C30 C29 C32 125.7(3)
C28 C29 C32 128.4(3)
C29 C30 C31 109.0(3)
C29 C30 H30 126(2)
C31 C30 H30 125(2)
N1 C31 C30 109.0(3)
N1 C31 C33 122.7(4)
C30 C31 C33 128.3(4)
C29 C32 H32A 111(3)
C29 C32 H32B 110(3)
H32A C32 H32B 111(4)
C29 C32 H32C 107(2)
H32A C32 H32C 113(4)
H32B C32 H32C 105(3)
C31 C33 H33A 118(4)
C31 C33 H33B 110(3)
H33A C33 H33B 115(5)
C31 C33 H33C 110(3)
H33A C33 H33C 106(5)
H33B C33 H33C 95(4)
C27 C34 N2 120.3(3)
C27 C34 C35 132.1(3)
N2 C34 C35 107.6(3)
C36 C35 C34 106.0(3)
C36 C35 C38 125.8(3)
C34 C35 C38 128.3(3)
C35 C36 C37 109.5(3)
C35 C36 H36 125(2)
C37 C36 H36 125(2)
N2 C37 C36 109.1(3)
N2 C37 C39 122.8(3)
C36 C37 C39 128.1(3)
C35 C38 H38A 102(2)
C35 C38 H38B 112(3)
H38A C38 H38B 116(4)
C35 C38 H38C 115(2)
H38A C38 H38C 103(3)
H38B C38 H38C 109(4)
C37 C39 H39A 107(3)
C37 C39 H39B 109(2)
H39A C39 H39B 102(4)
C37 C39 H39C 110(3)
H39A C39 H39C 115(4)
H39B C39 H39C 113(4)
Cl2B C40 Cl3 120.1(5)
Cl2B C40 Cl1 109.0(4)
Cl3 C40 Cl1 110.4(3)
Cl2B C40 Cl2A 17.1(6)
Cl3 C40 Cl2A 103.9(4)
Cl1 C40 Cl2A 113.6(4)
Cl2B C40 D40 101(3)
Cl3 C40 D40 100(3)
Cl1 C40 D40 115(3)
Cl2A C40 D40 112(3)
Cl6 C41 Cl5 109.4(3)
Cl6 C41 Cl4 110.6(3)
Cl5 C41 Cl4 109.2(2)
Cl6 C41 D41 106(4)
Cl5 C41 D41 107(4)
Cl4 C41 D41 114(3)
F2 B1 F1 108.4(3)
F2 B1 N2 110.5(3)
F1 B1 N2 110.1(3)
F2 B1 N1 110.3(3)
F1 B1 N1 109.6(3)
N2 B1 N1 108.0(2)
C31 N1 C28 108.2(3)
C31 N1 B1 126.9(3)
C28 N1 B1 124.9(3)
C37 N2 C34 107.9(3)
C37 N2 B1 127.0(3)
C34 N2 B1 125.0(3)
C1 O1 H1O 109(3)
C2A O2A H2O 114(5)
Cl2B Cl2A C40 73(2)
Cl2A Cl2B C40 90(2)

loop_
_geom_bond_atom_site_label_1
_geom_bond_atom_site_label_2
_geom_bond_distance
C1 O1 1.375(4)
C1 C4A 1.381(5)
C1 C2A 1.387(5)
C2A O2A 1.344(4)
C2A C3 1.387(5)
C3 C6 1.385(4)
C3 H3 0.86(4)
C4A C5 1.380(4)
C4A H4A 0.9500
C5 C6 1.393(4)
C5 H5 0.96(4)
C6 C7 1.492(4)
C7 C14 1.397(4)
C7 C8 1.412(4)
C8 C9 1.429(5)
C8 C13 1.438(4)
C9 C10 1.356(5)
C9 H9 1.03(4)
C10 C11 1.409(5)
C10 H10 0.90(4)
C11 C12 1.361(5)
C11 H11 0.96(4)
C12 C13 1.427(5)
C12 H12 0.96(4)
C13 C20 1.407(4)
C14 C15 1.423(5)
C14 C19 1.436(4)
C15 C16 1.357(5)
C15 H15 0.96(3)
C16 C17 1.422(5)
C16 H16 0.96(4)
C17 C18 1.350(5)
C17 H17 0.95(4)
C18 C19 1.431(5)
C18 H18 1.01(4)
C19 C20 1.411(4)
C20 C21 1.498(4)
C21 C22 1.389(4)
C21 C24 1.390(4)
C22 C23 1.388(4)
C22 H22 1.03(4)
C23 C26 1.380(4)
C23 H23 0.98(4)
C24 C25 1.378(5)
C24 H24 0.94(4)
C25 C26 1.390(4)
C25 H25 0.92(4)
C26 C27 1.498(4)
C27 C34 1.389(4)
C27 C28 1.396(4)
C28 N1 1.402(4)
C28 C29 1.427(4)
C29 C30 1.385(5)
C29 C32 1.496(5)
C30 C31 1.395(5)
C30 H30 0.98(4)
C31 N1 1.352(4)
C31 C33 1.497(5)
C32 H32A 0.97(5)
C32 H32B 0.98(5)
C32 H32C 0.96(4)
C33 H33A 0.89(7)
C33 H33B 0.99(6)
C33 H33C 0.98(6)
C34 N2 1.406(4)
C34 C35 1.433(4)
C35 C36 1.372(5)
C35 C38 1.499(5)
C36 C37 1.390(5)
C36 H36 0.92(4)
C37 N2 1.353(4)
C37 C39 1.486(5)
C38 H38A 1.04(4)
C38 H38B 0.95(5)
C38 H38C 1.07(5)
C39 H39A 0.90(5)
C39 H39B 1.05(4)
C39 H39C 1.06(6)
C40 Cl2B 1.694(12)
C40 Cl3 1.750(5)
C40 Cl1 1.750(5)
C40 Cl2A 1.772(11)
C40 D40 1.00(6)
C41 Cl6 1.737(5)
C41 Cl5 1.749(5)
C41 Cl4 1.750(4)
C41 D41 0.99(6)
B1 F2 1.390(4)
B1 F1 1.407(4)
B1 N2 1.527(5)
B1 N1 1.534(5)
O1 H1O 0.80(5)
O2A H2O 1.11(11)
Cl2A Cl2B 0.52(2)

loop_
_geom_torsion_atom_site_label_1
_geom_torsion_atom_site_label_2
_geom_torsion_atom_site_label_3
_geom_torsion_atom_site_label_4
_geom_torsion
O1 C1 C2A O2A 0.1(5)
C4A C1 C2A O2A 179.9(3)
O1 C1 C2A C3 -179.3(3)
C4A C1 C2A C3 0.6(5)
O2A C2A C3 C6 -179.6(4)
C1 C2A C3 C6 -0.4(5)
O1 C1 C4A C5 179.8(3)
C2A C1 C4A C5 -0.1(5)
C1 C4A C5 C6 -0.6(5)
C2A C3 C6 C5 -0.3(5)
C2A C3 C6 C7 177.6(3)
C4A C5 C6 C3 0.8(5)
C4A C5 C6 C7 -177.1(3)
C3 C6 C7 C14 106.5(4)
C5 C6 C7 C14 -75.6(4)
C3 C6 C7 C8 -77.1(4)
C5 C6 C7 C8 100.8(3)
C14 C7 C8 C9 -178.3(3)
C6 C7 C8 C9 5.3(4)
C14 C7 C8 C13 1.6(4)
C6 C7 C8 C13 -174.8(3)
C7 C8 C9 C10 179.2(3)
C13 C8 C9 C10 -0.7(5)
C8 C9 C10 C11 1.2(6)
C9 C10 C11 C12 -1.4(6)
C10 C11 C12 C13 1.3(5)
C11 C12 C13 C20 -179.9(3)
C11 C12 C13 C8 -0.8(5)
C7 C8 C13 C20 -0.2(4)
C9 C8 C13 C20 179.6(3)
C7 C8 C13 C12 -179.3(3)
C9 C8 C13 C12 0.5(4)
C8 C7 C14 C15 176.8(3)
C6 C7 C14 C15 -6.9(5)
C8 C7 C14 C19 -1.7(4)
C6 C7 C14 C19 174.7(3)
C7 C14 C15 C16 -179.2(3)
C19 C14 C15 C16 -0.7(5)
C14 C15 C16 C17 -1.2(6)
C15 C16 C17 C18 0.9(6)
C16 C17 C18 C19 1.4(6)
C17 C18 C19 C20 177.7(3)
C17 C18 C19 C14 -3.3(5)
C7 C14 C19 C20 0.5(5)
C15 C14 C19 C20 -178.1(3)
C7 C14 C19 C18 -178.6(3)
C15 C14 C19 C18 2.9(4)
C12 C13 C20 C19 178.1(3)
C8 C13 C20 C19 -1.0(4)
C12 C13 C20 C21 -2.4(4)
C8 C13 C20 C21 178.5(3)
C18 C19 C20 C13 179.9(3)
C14 C19 C20 C13 0.9(4)
C18 C19 C20 C21 0.4(5)
C14 C19 C20 C21 -178.6(3)
C13 C20 C21 C22 111.3(4)
C19 C20 C21 C22 -69.2(4)
C13 C20 C21 C24 -67.7(4)
C19 C20 C21 C24 111.8(4)
C24 C21 C22 C23 0.3(5)
C20 C21 C22 C23 -178.8(3)
C21 C22 C23 C26 0.5(5)
C22 C21 C24 C25 -0.8(5)
C20 C21 C24 C25 178.3(3)
C21 C24 C25 C26 0.4(6)
C22 C23 C26 C25 -0.9(5)
C22 C23 C26 C27 178.3(3)
C24 C25 C26 C23 0.5(5)
C24 C25 C26 C27 -178.8(3)
C23 C26 C27 C34 95.9(4)
C25 C26 C27 C34 -84.8(4)
C23 C26 C27 C28 -89.3(4)
C25 C26 C27 C28 89.9(4)
C34 C27 C28 N1 1.8(4)
C26 C27 C28 N1 -172.8(3)
C34 C27 C28 C29 176.5(3)
C26 C27 C28 C29 1.9(5)
C27 C28 C29 C30 -174.5(3)
N1 C28 C29 C30 0.7(4)
C27 C28 C29 C32 5.7(6)
N1 C28 C29 C32 -179.1(4)
C28 C29 C30 C31 -0.3(4)
C32 C29 C30 C31 179.5(4)
C29 C30 C31 N1 -0.2(5)
C29 C30 C31 C33 179.4(4)
C28 C27 C34 N2 1.2(4)
C26 C27 C34 N2 175.8(3)
C28 C27 C34 C35 -174.9(3)
C26 C27 C34 C35 -0.3(5)
C27 C34 C35 C36 176.2(3)
N2 C34 C35 C36 -0.3(3)
C27 C34 C35 C38 -4.3(6)
N2 C34 C35 C38 179.2(3)
C34 C35 C36 C37 0.3(4)
C38 C35 C36 C37 -179.2(3)
C35 C36 C37 N2 -0.2(4)
C35 C36 C37 C39 -179.8(4)
C30 C31 N1 C28 0.6(4)
C33 C31 N1 C28 -179.0(4)
C30 C31 N1 B1 -179.0(3)
C33 C31 N1 B1 1.4(6)
C27 C28 N1 C31 175.0(3)
C29 C28 N1 C31 -0.8(4)
C27 C28 N1 B1 -5.4(5)
C29 C28 N1 B1 178.8(3)
F2 B1 N1 C31 -54.6(4)
F1 B1 N1 C31 64.7(4)
N2 B1 N1 C31 -175.4(3)
F2 B1 N1 C28 125.9(3)
F1 B1 N1 C28 -114.8(3)
N2 B1 N1 C28 5.1(4)
C36 C37 N2 C34 0.0(3)
C39 C37 N2 C34 179.6(3)
C36 C37 N2 B1 -175.7(3)
C39 C37 N2 B1 3.9(5)
C27 C34 N2 C37 -176.8(3)
C35 C34 N2 C37 0.2(3)
C27 C34 N2 B1 -1.0(4)
C35 C34 N2 B1 176.0(3)
F2 B1 N2 C37 52.5(4)
F1 B1 N2 C37 -67.3(4)
N1 B1 N2 C37 173.1(3)
F2 B1 N2 C34 -122.6(3)
F1 B1 N2 C34 117.7(3)
N1 B1 N2 C34 -1.9(4)
Cl3 C40 Cl2A Cl2B 162(2)
Cl1 C40 Cl2A Cl2B -78(2)
Cl3 C40 Cl2B Cl2A -20(3)
Cl1 C40 Cl2B Cl2A 109(2)
